data_2210121
loop_
_publ_author_name
'De-Qian Shi'
'Wei Wang'
'Jing Wang'
'Hai-Jun Chi'

_publ_section_title
;
 2,2'-(<i>p</i>-Phenylenedimethylenedithio)bis(4,5-dihydro-1,3-thiazine)
;
_journal_coeditor_code BT2168
_journal_issue 9
_journal_name_full 'Acta Crystallographica Section E'
_journal_page_first o3949
_journal_page_last o3950
_journal_paper_doi 10.1107/S160053680603248X
_journal_volume 62
_journal_year 2006
_chemical_formula_iupac 'C16 H20 N2 S4'
_chemical_formula_moiety 'C16 H20 N2 S4'
_chemical_formula_sum 'C16 H20 N2 S4'
_chemical_formula_weight 368.58
_chemical_melting_point 351
_chemical_name_systematic
;
2,2'-(p-Phenylenedimethylenedithio)bis(4,5-dihydro-1,3-thiazine)
;
_space_group_IT_number 14
_symmetry_cell_setting monoclinic
_symmetry_space_group_name_Hall '-P 2ybc'
_symmetry_space_group_name_H-M 'P 1 21/c 1'
_atom_sites_solution_hydrogens geom
_atom_sites_solution_primary direct
_atom_sites_solution_secondary difmap
_cell_angle_alpha 90
_cell_angle_beta 103.782(4)
_cell_angle_gamma 90
_cell_formula_units_Z 2
_cell_length_a 14.280(3)
_cell_length_b 5.1581(13)
_cell_length_c 12.250(3)
_cell_measurement_reflns_used 1689
_cell_measurement_temperature 293(2)
_cell_measurement_theta_max 25.95
_cell_measurement_theta_min 2.94
_cell_volume 876.3(4)
_computing_cell_refinement SMART
_computing_data_collection 'SMART (Bruker, 1997)'
_computing_data_reduction 'SAINT (Bruker, 1997)'
_computing_molecular_graphics 'SHELXTL (Bruker, 1997)'
_computing_publication_material SHELXTL
_computing_structure_refinement 'SHELXL97 (Sheldrick, 1997)'
_computing_structure_solution 'SHELXS97 (Sheldrick, 1997)'
_diffrn_ambient_temperature 293(2)
_diffrn_measured_fraction_theta_full 0.998
_diffrn_measured_fraction_theta_max 0.998
_diffrn_measurement_device_type 'Bruker SMART CCD area-detector'
_diffrn_measurement_method '\f and \w'
_diffrn_radiation_monochromator graphite
_diffrn_radiation_source 'fine-focus sealed tube'
_diffrn_radiation_type 'Mo K\a'
_diffrn_radiation_wavelength 0.71073
_diffrn_reflns_av_R_equivalents 0.0289
_diffrn_reflns_av_sigmaI/netI 0.0323
_diffrn_reflns_limit_h_max 16
_diffrn_reflns_limit_h_min -16
_diffrn_reflns_limit_k_max 6
_diffrn_reflns_limit_k_min -6
_diffrn_reflns_limit_l_max 5
_diffrn_reflns_limit_l_min -14
_diffrn_reflns_number 4193
_diffrn_reflns_theta_full 25.01
_diffrn_reflns_theta_max 25.01
_diffrn_reflns_theta_min 1.47
_diffrn_standards_decay_% 0
_diffrn_standards_interval_count 0
_diffrn_standards_interval_time 0
_diffrn_standards_number 0
_exptl_absorpt_coefficient_mu 0.539
_exptl_absorpt_correction_T_max 1.000
_exptl_absorpt_correction_T_min 0.837
_exptl_absorpt_correction_type multi-scan
_exptl_absorpt_process_details '(SADABS; Sheldrick, 1996)'
_exptl_crystal_colour colourless
_exptl_crystal_density_diffrn 1.397
_exptl_crystal_density_method 'not measured'
_exptl_crystal_description block
_exptl_crystal_F_000 388
_exptl_crystal_size_max 0.20
_exptl_crystal_size_mid 0.14
_exptl_crystal_size_min 0.10
_refine_diff_density_max 0.403
_refine_diff_density_min -0.362
_refine_ls_goodness_of_fit_ref 1.062
_refine_ls_hydrogen_treatment constr
_refine_ls_matrix_type full
_refine_ls_number_parameters 100
_refine_ls_number_reflns 1540
_refine_ls_number_restraints 0
_refine_ls_restrained_S_all 1.062
_refine_ls_R_factor_all 0.0600
_refine_ls_R_factor_gt 0.0408
_refine_ls_shift/su_max 0.000
_refine_ls_shift/su_mean 0.000
_refine_ls_structure_factor_coef Fsqd
_refine_ls_weighting_details 'w=1/[\s^2^(Fo^2^)+(0.0586P)^2^+0.568P] where P=(Fo^2^+2Fc^2^)/3'
_refine_ls_weighting_scheme calc
_refine_ls_wR_factor_gt 0.1080
_refine_ls_wR_factor_ref 0.1256
_reflns_number_gt 1168
_reflns_number_total 1540
_reflns_threshold_expression I>2\s(I)
_cod_data_source_file bt2168.cif
_cod_data_source_block I
_cod_original_sg_symbol_H-M 'P 21/c'
_cod_database_code 2210121
_cod_database_fobs_code 2210121

loop_
_symmetry_equiv_pos_as_xyz
'x, y, z'
'-x, y+1/2, -z+1/2'
'-x, -y, -z'
'x, -y-1/2, z-1/2'

loop_
_atom_site_type_symbol
_atom_site_label
_atom_site_fract_x
_atom_site_fract_y
_atom_site_fract_z
_atom_site_U_iso_or_equiv
_atom_site_adp_type
_atom_site_calc_flag
_atom_site_refinement_flags
_atom_site_occupancy
S S1 0.41283(6) 0.4649(2) 0.28955(8) 0.0676(3) Uani d . 1
S S2 0.26197(6) 0.76755(18) 0.15633(7) 0.0570(3) Uani d . 1
N N1 0.22700(17) 0.4544(5) 0.3153(2) 0.0530(7) Uani d . 1
C C1 0.4261(2) 0.2208(7) 0.3970(3) 0.0609(9) Uani d . 1
H H1A 0.4138 0.0514 0.3621 0.073 Uiso calc R 1
H H1B 0.4918 0.2224 0.4424 0.073 Uiso calc R 1
C C2 0.3583(3) 0.2668(8) 0.4701(3) 0.0726(11) Uani d . 1
H H2A 0.3731 0.4332 0.5071 0.087 Uiso calc R 1
H H2B 0.3683 0.1342 0.5279 0.087 Uiso calc R 1
C C3 0.2548(2) 0.2647(7) 0.4076(3) 0.0612(9) Uani d . 1
H H3A 0.2392 0.0925 0.3767 0.073 Uiso calc R 1
H H3B 0.2156 0.2957 0.4609 0.073 Uiso calc R 1
C C4 0.28865(19) 0.5359(6) 0.2663(2) 0.0430(7) Uani d . 1
C C5 0.1360(2) 0.8401(7) 0.1472(3) 0.0538(8) Uani d . 1
H H5A 0.1245 0.8308 0.2220 0.065 Uiso calc R 1
H H5B 0.1232 1.0168 0.1207 0.065 Uiso calc R 1
C C6 0.0663(2) 0.6634(6) 0.0712(2) 0.0448(7) Uani d . 1
C C7 0.0113(2) 0.4874(7) 0.1143(2) 0.0531(8) Uani d . 1
H H7 0.0185 0.4774 0.1916 0.064 Uiso calc R 1
C C8 0.0539(2) 0.6736(7) -0.0447(3) 0.0537(8) Uani d . 1
H H8 0.0899 0.7903 -0.0758 0.064 Uiso calc R 1

loop_
_atom_site_aniso_label
_atom_site_aniso_U_11
_atom_site_aniso_U_22
_atom_site_aniso_U_33
_atom_site_aniso_U_12
_atom_site_aniso_U_13
_atom_site_aniso_U_23
S1 0.0444(5) 0.0851(7) 0.0762(6) 0.0128(4) 0.0198(4) 0.0243(5)
S2 0.0458(5) 0.0734(6) 0.0502(5) 0.0018(4) 0.0082(3) 0.0150(4)
N1 0.0409(13) 0.0693(18) 0.0473(14) -0.0028(12) 0.0075(11) 0.0056(13)
C1 0.0533(19) 0.063(2) 0.061(2) 0.0072(16) 0.0028(15) 0.0039(17)
C2 0.071(2) 0.086(3) 0.057(2) 0.004(2) 0.0074(18) 0.013(2)
C3 0.060(2) 0.072(2) 0.0539(19) -0.0057(17) 0.0168(16) 0.0091(17)
C4 0.0410(15) 0.0478(17) 0.0375(15) -0.0010(13) 0.0043(12) -0.0046(13)
C5 0.0486(17) 0.059(2) 0.0509(18) 0.0095(15) 0.0056(14) -0.0025(16)
C6 0.0398(15) 0.0518(17) 0.0402(15) 0.0132(13) 0.0043(12) 0.0006(13)
C7 0.0510(17) 0.072(2) 0.0344(15) 0.0041(16) 0.0058(13) 0.0034(15)
C8 0.0500(17) 0.066(2) 0.0445(17) 0.0005(15) 0.0099(13) 0.0095(15)

loop_
_atom_type_symbol
_atom_type_description
_atom_type_scat_dispersion_real
_atom_type_scat_dispersion_imag
_atom_type_scat_source
C C 0.0033 0.0016
; International Tables
Vol. C, Tables 4.2.6.8 and 6.1.1.4
;
H H 0.0000 0.0000
; International Tables
Vol. C, Tables 4.2.6.8 and 6.1.1.4
;
N N 0.0061 0.0033
; International Tables
Vol. C, Tables 4.2.6.8 and 6.1.1.4
;
S S 0.1246 0.1234
; International Tables
Vol. C, Tables 4.2.6.8 and 6.1.1.4
;

loop_
_geom_angle_atom_site_label_1
_geom_angle_atom_site_label_2
_geom_angle_atom_site_label_3
_geom_angle_site_symmetry_1
_geom_angle
_geom_angle_publ_flag
C4 S1 C1 . 100.95(15) ?
C4 S2 C5 . 102.50(15) ?
C4 N1 C3 . 119.9(3) ?
C2 C1 S1 . 111.0(2) ?
C2 C1 H1A . 109.4 ?
S1 C1 H1A . 109.4 ?
C2 C1 H1B . 109.4 ?
S1 C1 H1B . 109.4 ?
H1A C1 H1B . 108.0 ?
C1 C2 C3 . 113.4(3) ?
C1 C2 H2A . 108.9 ?
C3 C2 H2A . 108.9 ?
C1 C2 H2B . 108.9 ?
C3 C2 H2B . 108.9 ?
H2A C2 H2B . 107.7 ?
N1 C3 C2 . 116.1(3) ?
N1 C3 H3A . 108.3 ?
C2 C3 H3A . 108.3 ?
N1 C3 H3B . 108.3 ?
C2 C3 H3B . 108.3 ?
H3A C3 H3B . 107.4 ?
N1 C4 S1 . 130.4(2) yes
N1 C4 S2 . 122.9(2) yes
S1 C4 S2 . 106.73(15) yes
C6 C5 S2 . 114.5(2) ?
C6 C5 H5A . 108.6 ?
S2 C5 H5A . 108.6 ?
C6 C5 H5B . 108.6 ?
S2 C5 H5B . 108.6 ?
H5A C5 H5B . 107.6 ?
C7 C6 C8 . 117.9(3) ?
C7 C6 C5 . 121.0(3) ?
C8 C6 C5 . 121.0(3) ?
C8 C7 C6 3_565 121.3(3) ?
C8 C7 H7 3_565 119.3 ?
C6 C7 H7 . 119.3 ?
C7 C8 C6 3_565 120.8(3) ?
C7 C8 H8 3_565 119.6 ?
C6 C8 H8 . 119.6 ?

loop_
_geom_bond_atom_site_label_1
_geom_bond_atom_site_label_2
_geom_bond_site_symmetry_2
_geom_bond_distance
S1 C4 . 1.766(3)
S1 C1 . 1.798(4)
S2 C4 . 1.773(3)
S2 C5 . 1.814(3)
N1 C4 . 1.250(4)
N1 C3 . 1.476(4)
C1 C2 . 1.486(5)
C1 H1A . 0.9700
C1 H1B . 0.9700
C2 C3 . 1.495(5)
C2 H2A . 0.9700
C2 H2B . 0.9700
C3 H3A . 0.9700
C3 H3B . 0.9700
C5 C6 . 1.499(4)
C5 H5A . 0.9700
C5 H5B . 0.9700
C6 C7 . 1.384(4)
C6 C8 . 1.390(4)
C7 C8 3_565 1.380(5)
C7 H7 . 0.9300
C8 C7 3_565 1.380(5)
C8 H8 . 0.9300

loop_
_geom_torsion_atom_site_label_1
_geom_torsion_atom_site_label_2
_geom_torsion_atom_site_label_3
_geom_torsion_atom_site_label_4
_geom_torsion_site_symmetry_4
_geom_torsion
C4 S1 C1 C2 . -32.0(3)
S1 C1 C2 C3 . 59.8(4)
C4 N1 C3 C2 . 26.0(5)
C1 C2 C3 N1 . -58.1(5)
C3 N1 C4 S1 . -1.0(5)
C3 N1 C4 S2 . -178.9(2)
C1 S1 C4 N1 . 4.3(3)
C1 S1 C4 S2 . -177.49(16)
C5 S2 C4 N1 . 2.1(3)
C5 S2 C4 S1 . -176.27(15)
C4 S2 C5 C6 . -87.6(3)
S2 C5 C6 C7 . 110.3(3)
S2 C5 C6 C8 . -70.5(3)
C8 C6 C7 C8 3_565 0.0(5)
C5 C6 C7 C8 3_565 179.2(3)
C7 C6 C8 C7 3_565 0.0(5)
C5 C6 C8 C7 3_565 -179.2(3)
